data_7248021
loop_
_publ_author_name
'Medvedev, Alexander G.'
'Medved'ko, Aleksei V.'
'Vener, Mikhail V.'
'Churakov, Andrei V.'
'Prikhodchenko, Petr V.'
'Vatsadze, Sergey Z.'

_publ_section_title
;
 Dioxygen-halogen bonding exemplified by crystalline peroxosolvates of
 <i>N</i>,<i>N</i>'-bis(haloacetyl) bispidines.
;
_journal_issue 6
_journal_name_full 'Physical chemistry chemical physics : PCCP'
_journal_page_first 5195
_journal_page_last 5206
_journal_paper_doi 10.1039/d3cp05834d
_journal_volume 26
_journal_year 2024
_chemical_formula_moiety 'C13 H20 I2 N2 O5, 0.5(H2 O2)'
_chemical_formula_sum 'C13 H21 I2 N2 O6'
_chemical_formula_weight 555.12
_space_group_crystal_system monoclinic
_space_group_IT_number 14
_space_group_name_Hall '-P 2ybc'
_space_group_name_H-M_alt 'P 1 21/c 1'
_atom_sites_solution_hydrogens mixed
_atom_sites_solution_primary direct
_atom_sites_solution_secondary difmap
_audit_creation_method SHELXL-2016/6
_audit_update_record
;
2023-08-17 deposited with the CCDC.	2024-01-10 downloaded from the CCDC.
;
_cell_angle_alpha 90
_cell_angle_beta 104.962(2)
_cell_angle_gamma 90
_cell_formula_units_Z 4
_cell_length_a 13.6546(5)
_cell_length_b 8.6106(3)
_cell_length_c 15.3908(7)
_cell_measurement_reflns_used 4030
_cell_measurement_temperature 100(2)
_cell_measurement_theta_max 29.673
_cell_measurement_theta_min 2.734
_cell_volume 1748.21(12)
_computing_cell_refinement 'SAINT (Bruker, 2018)'
_computing_data_collection '<i>APEX3</i> (Bruker, 2018)'
_computing_data_reduction 'SAINT (Bruker, 2018)'
_computing_structure_refinement 'SHELXL-2016/6 (Sheldrick, 2016)'
_computing_structure_solution 'SHELXT (Sheldrick, 2016)'
_diffrn_ambient_temperature 100(2)
_diffrn_measured_fraction_theta_full 0.998
_diffrn_measured_fraction_theta_max 0.998
_diffrn_measurement_device_type 'Bruker D8 Venture'
_diffrn_measurement_method \w
_diffrn_radiation_type MoK\a
_diffrn_radiation_wavelength 0.71073
_diffrn_reflns_av_R_equivalents 0.0465
_diffrn_reflns_av_unetI/netI 0.0440
_diffrn_reflns_Laue_measured_fraction_full 0.998
_diffrn_reflns_Laue_measured_fraction_max 0.998
_diffrn_reflns_limit_h_max 16
_diffrn_reflns_limit_h_min -16
_diffrn_reflns_limit_k_max 10
_diffrn_reflns_limit_k_min -10
_diffrn_reflns_limit_l_max 18
_diffrn_reflns_limit_l_min -18
_diffrn_reflns_number 12198
_diffrn_reflns_point_group_measured_fraction_full 0.998
_diffrn_reflns_point_group_measured_fraction_max 0.998
_diffrn_reflns_theta_full 24.999
_diffrn_reflns_theta_max 24.999
_diffrn_reflns_theta_min 1.544
_exptl_absorpt_coefficient_mu 3.628
_exptl_absorpt_correction_T_max 0.7461
_exptl_absorpt_correction_T_min 0.6659
_exptl_absorpt_correction_type multi-scan
_exptl_absorpt_process_details 'SADABS (Bruker, 2018)'
_exptl_crystal_colour colorless
_exptl_crystal_density_diffrn 2.109
_exptl_crystal_description prism
_exptl_crystal_F_000 1068
_exptl_crystal_size_max 0.100
_exptl_crystal_size_mid 0.100
_exptl_crystal_size_min 0.030
_refine_diff_density_max 1.267
_refine_diff_density_min -1.277
_refine_diff_density_rms 0.165
_refine_ls_extinction_method none
_refine_ls_goodness_of_fit_ref 1.196
_refine_ls_hydrogen_treatment constr
_refine_ls_matrix_type full
_refine_ls_number_parameters 220
_refine_ls_number_reflns 3075
_refine_ls_number_restraints 2
_refine_ls_restrained_S_all 1.203
_refine_ls_R_factor_all 0.0628
_refine_ls_R_factor_gt 0.0497
_refine_ls_shift/su_max 0.001
_refine_ls_shift/su_mean 0.000
_refine_ls_structure_factor_coef Fsqd
_refine_ls_weighting_details 'w=1/[\s^2^(Fo^2^)+(0.0217P)^2^+11.7681P] where P=(Fo^2^+2Fc^2^)/3'
_refine_ls_weighting_scheme calc
_refine_ls_wR_factor_gt 0.0879
_refine_ls_wR_factor_ref 0.0917
_reflns_Friedel_coverage 0.000
_reflns_number_gt 2609
_reflns_number_total 3075
_reflns_threshold_expression 'I > 2\s(I)'
_cod_data_source_file d3cp05834d3.cif
_cod_data_source_block a_CCDC2
_cod_depositor_comments 'Adding full bibliography for 7248018--7248021.cif.'
_cod_original_sg_symbol_H-M 'P 21/c'
_cod_database_code 7248021
_shelx_shelxl_version_number 2016/6
_shelx_space_group_comment
;
The symmetry employed for this shelxl refinement is uniquely defined
by the following loop, which should always be used as a source of
symmetry information in preference to the above space-group names.
They are only intended as comments.
;
_shelx_estimated_absorpt_t_min 0.713
_shelx_estimated_absorpt_t_max 0.899

loop_
_space_group_symop_operation_xyz
'x, y, z'
'-x, y+1/2, -z+1/2'
'-x, -y, -z'
'x, -y-1/2, z-1/2'

loop_
_atom_site_label
_atom_site_type_symbol
_atom_site_fract_x
_atom_site_fract_y
_atom_site_fract_z
_atom_site_U_iso_or_equiv
_atom_site_adp_type
_atom_site_occupancy
_atom_site_site_symmetry_order
_atom_site_calc_flag
_atom_site_refinement_flags_posn
_atom_site_refinement_flags_adp
_atom_site_refinement_flags_occupancy
_atom_site_disorder_assembly
_atom_site_disorder_group
I1 I 0.55430(4) 0.33894(6) 0.80919(3) 0.02687(16) Uani 1 1 d . . . . .
I2 I 0.90579(4) 0.19862(6) 0.43772(4) 0.02781(16) Uani 1 1 d . . . . .
N1 N 0.6631(4) 0.4998(7) 0.6420(4) 0.0158(13) Uani 1 1 d . . . . .
N2 N 0.8485(4) 0.4563(7) 0.5996(4) 0.0180(14) Uani 1 1 d . . . . .
O1 O 0.5779(4) 0.2961(6) 0.5677(3) 0.0262(13) Uani 1 1 d . . . . .
O2 O 0.8647(4) 0.2259(6) 0.6704(4) 0.0251(12) Uani 1 1 d . . . . .
C1 C 0.6471(6) 0.2606(9) 0.7245(5) 0.0200(17) Uani 1 1 d . . . . .
H11 H 0.719407 0.269676 0.757394 0.024 Uiso 1 1 calc R U . . .
H12 H 0.632533 0.149809 0.709355 0.024 Uiso 1 1 calc R U . . .
C2 C 0.6276(5) 0.3541(9) 0.6394(5) 0.0185(16) Uani 1 1 d . . . . .
C3 C 0.7236(5) 0.5781(8) 0.7224(5) 0.0167(16) Uani 1 1 d . . . . .
H31 H 0.744376 0.501270 0.771552 0.020 Uiso 1 1 calc R U . . .
H32 H 0.681201 0.657469 0.741739 0.020 Uiso 1 1 calc R U . . .
C4 C 0.8197(6) 0.6576(9) 0.7069(5) 0.0230(18) Uani 1 1 d . . . . .
C5 C 0.8714(7) 0.7368(10) 0.7960(6) 0.035(2) Uani 1 1 d . . . . .
H51 H 0.832607 0.829075 0.803898 0.053 Uiso 1 1 calc R U . . .
H52 H 0.940329 0.767635 0.795323 0.053 Uiso 1 1 calc R U . . .
H53 H 0.874468 0.664445 0.845753 0.053 Uiso 1 1 calc R U . . .
C6 C 0.7832(6) 0.7711(9) 0.6266(6) 0.0268(19) Uani 1 1 d . . . . .
C7 C 0.6392(6) 0.5935(9) 0.5597(5) 0.0231(18) Uani 1 1 d . . . . .
H71 H 0.588345 0.672913 0.564238 0.028 Uiso 1 1 calc R U . . .
H72 H 0.608475 0.525625 0.507963 0.028 Uiso 1 1 calc R U . . .
C8 C 0.7314(6) 0.6744(9) 0.5420(5) 0.0224(17) Uani 1 1 d . . . . .
C9 C 0.6945(7) 0.7744(9) 0.4560(6) 0.032(2) Uani 1 1 d . . . . .
H91 H 0.752142 0.830498 0.444170 0.048 Uiso 1 1 calc R U . . .
H92 H 0.643635 0.848940 0.464657 0.048 Uiso 1 1 calc R U . . .
H93 H 0.664412 0.706839 0.404807 0.048 Uiso 1 1 calc R U . . .
C10 C 0.8920(5) 0.5399(9) 0.6840(5) 0.0239(18) Uani 1 1 d . . . . .
H101 H 0.954292 0.594136 0.679185 0.029 Uiso 1 1 calc R U . . .
H102 H 0.911502 0.463681 0.733619 0.029 Uiso 1 1 calc R U . . .
C11 C 0.8089(6) 0.5580(8) 0.5233(5) 0.0200(17) Uani 1 1 d . . . . .
H111 H 0.776192 0.494432 0.470073 0.024 Uiso 1 1 calc R U . . .
H112 H 0.865649 0.615604 0.509218 0.024 Uiso 1 1 calc R U . . .
C12 C 0.8385(5) 0.3030(8) 0.6008(5) 0.0169(16) Uani 1 1 d . . . . .
C13 C 0.7939(5) 0.2184(9) 0.5126(5) 0.0212(17) Uani 1 1 d . . . . .
H131 H 0.734444 0.276252 0.476785 0.025 Uiso 1 1 calc R U . . .
H132 H 0.770984 0.113565 0.525049 0.025 Uiso 1 1 calc R U . . .
O3 O 0.7190(4) 0.8816(6) 0.6479(4) 0.0299(14) Uani 1 1 d D . . . .
H3 H 0.670950 0.899454 0.602462 0.045 Uiso 0.743(12) 1 d R U P A 1
O4 O 0.7768(17) 0.973(3) 0.7272(11) 0.053(9) Uani 0.257(12) 1 d D . P A 2
H4 H 0.788528 1.061762 0.710295 0.079 Uiso 0.257(12) 1 d R U P A 2
O5 O 0.8599(5) 0.8445(7) 0.5960(5) 0.0487(19) Uani 1 1 d D . . . .
H5 H 0.897012 0.895454 0.638518 0.073 Uiso 0.257(12) 1 d R U P A 2
O6 O 0.9262(5) 0.9295(9) 0.6652(4) 0.028(2) Uani 0.743(12) 1 d D . P A 1
H6 H 0.904531 1.020643 0.665546 0.042 Uiso 0.743(12) 1 d R U P A 1
O7 O 0.5343(4) 0.0001(7) 0.5457(3) 0.0311(14) Uani 1 1 d . . . . .
H7 H 0.546953 0.096862 0.547264 0.047 Uiso 1 1 d R U . . .

loop_
_atom_site_aniso_label
_atom_site_aniso_U_11
_atom_site_aniso_U_22
_atom_site_aniso_U_33
_atom_site_aniso_U_23
_atom_site_aniso_U_13
_atom_site_aniso_U_12
I1 0.0276(3) 0.0362(3) 0.0193(3) 0.0022(2) 0.0107(2) -0.0091(2)
I2 0.0235(3) 0.0374(3) 0.0244(3) -0.0092(2) 0.0097(2) 0.0020(2)
N1 0.010(3) 0.021(3) 0.017(3) 0.008(3) 0.005(3) 0.001(3)
N2 0.013(3) 0.020(3) 0.018(3) 0.001(3) -0.002(3) 0.004(3)
O1 0.026(3) 0.030(3) 0.020(3) -0.004(3) 0.000(2) -0.004(3)
O2 0.029(3) 0.023(3) 0.023(3) 0.007(2) 0.006(2) 0.002(2)
C1 0.020(4) 0.025(4) 0.019(4) 0.008(3) 0.012(3) -0.006(3)
C2 0.015(4) 0.026(4) 0.019(4) 0.004(3) 0.012(3) -0.005(3)
C3 0.021(4) 0.011(4) 0.020(4) 0.001(3) 0.008(3) -0.002(3)
C4 0.021(4) 0.019(4) 0.032(5) -0.008(3) 0.013(4) -0.001(3)
C5 0.039(5) 0.033(5) 0.043(5) -0.021(4) 0.026(4) -0.023(4)
C6 0.038(5) 0.017(4) 0.038(5) -0.003(4) 0.032(4) -0.007(4)
C7 0.023(4) 0.029(4) 0.017(4) 0.011(3) 0.003(3) 0.006(4)
C8 0.027(4) 0.019(4) 0.025(4) 0.007(3) 0.015(4) 0.008(3)
C9 0.044(5) 0.027(5) 0.033(5) 0.020(4) 0.026(4) 0.027(4)
C10 0.016(4) 0.024(4) 0.032(5) -0.003(4) 0.005(4) -0.002(3)
C11 0.023(4) 0.018(4) 0.018(4) 0.002(3) 0.006(3) 0.003(3)
C12 0.012(4) 0.016(4) 0.023(4) -0.001(3) 0.007(3) 0.005(3)
C13 0.016(4) 0.018(4) 0.031(5) -0.003(3) 0.009(3) -0.001(3)
O3 0.045(4) 0.022(3) 0.023(3) -0.001(2) 0.010(3) 0.011(3)
O4 0.08(2) 0.054(18) 0.032(16) 0.009(13) 0.035(15) 0.008(15)
O5 0.060(4) 0.029(4) 0.074(5) -0.009(3) 0.048(4) -0.016(3)
O6 0.021(4) 0.032(5) 0.027(5) 0.007(3) 0.001(3) 0.007(3)
O7 0.033(3) 0.039(4) 0.016(3) -0.002(3) -0.002(2) 0.002(3)

loop_
_atom_type_symbol
_atom_type_description
_atom_type_scat_dispersion_real
_atom_type_scat_dispersion_imag
_atom_type_scat_source
C C 0.0033 0.0016 'International Tables Vol C Tables 4.2.6.8 and 6.1.1.4'
H H 0.0000 0.0000 'International Tables Vol C Tables 4.2.6.8 and 6.1.1.4'
I I -0.4742 1.8119 'International Tables Vol C Tables 4.2.6.8 and 6.1.1.4'
N N 0.0061 0.0033 'International Tables Vol C Tables 4.2.6.8 and 6.1.1.4'
O O 0.0106 0.0060 'International Tables Vol C Tables 4.2.6.8 and 6.1.1.4'

loop_
_geom_angle_atom_site_label_1
_geom_angle_atom_site_label_2
_geom_angle_atom_site_label_3
_geom_angle
_geom_angle_site_symmetry_1
_geom_angle_site_symmetry_3
_geom_angle_publ_flag
C2 N1 C3 125.2(6) . . ?
C2 N1 C7 119.5(6) . . ?
C3 N1 C7 115.3(6) . . ?
C12 N2 C11 126.3(6) . . ?
C12 N2 C10 119.6(6) . . ?
C11 N2 C10 113.6(6) . . ?
C2 C1 I1 111.2(5) . . ?
C2 C1 H11 109.4 . . ?
I1 C1 H11 109.4 . . ?
C2 C1 H12 109.4 . . ?
I1 C1 H12 109.4 . . ?
H11 C1 H12 108.0 . . ?
O1 C2 N1 120.8(7) . . ?
O1 C2 C1 119.5(7) . . ?
N1 C2 C1 119.7(7) . . ?
N1 C3 C4 112.9(6) . . ?
N1 C3 H31 109.0 . . ?
C4 C3 H31 109.0 . . ?
N1 C3 H32 109.0 . . ?
C4 C3 H32 109.0 . . ?
H31 C3 H32 107.8 . . ?
C10 C4 C5 109.2(7) . . ?
C10 C4 C3 111.5(6) . . ?
C5 C4 C3 105.8(6) . . ?
C10 C4 C6 109.2(6) . . ?
C5 C4 C6 114.3(7) . . ?
C3 C4 C6 106.8(6) . . ?
C4 C5 H51 109.5 . . ?
C4 C5 H52 109.5 . . ?
H51 C5 H52 109.5 . . ?
C4 C5 H53 109.5 . . ?
H51 C5 H53 109.5 . . ?
H52 C5 H53 109.5 . . ?
O3 C6 O5 110.0(6) . . ?
O3 C6 C4 109.6(6) . . ?
O5 C6 C4 115.8(7) . . ?
O3 C6 C8 112.7(7) . . ?
O5 C6 C8 100.3(6) . . ?
C4 C6 C8 108.3(6) . . ?
N1 C7 C8 113.4(6) . . ?
N1 C7 H71 108.9 . . ?
C8 C7 H71 108.9 . . ?
N1 C7 H72 108.9 . . ?
C8 C7 H72 108.9 . . ?
H71 C7 H72 107.7 . . ?
C7 C8 C11 112.1(6) . . ?
C7 C8 C9 107.8(6) . . ?
C11 C8 C9 106.8(6) . . ?
C7 C8 C6 108.3(6) . . ?
C11 C8 C6 108.6(6) . . ?
C9 C8 C6 113.3(7) . . ?
C8 C9 H91 109.5 . . ?
C8 C9 H92 109.5 . . ?
H91 C9 H92 109.5 . . ?
C8 C9 H93 109.5 . . ?
H91 C9 H93 109.5 . . ?
H92 C9 H93 109.5 . . ?
N2 C10 C4 113.2(6) . . ?
N2 C10 H101 108.9 . . ?
C4 C10 H101 108.9 . . ?
N2 C10 H102 108.9 . . ?
C4 C10 H102 108.9 . . ?
H101 C10 H102 107.8 . . ?
N2 C11 C8 111.8(6) . . ?
N2 C11 H111 109.3 . . ?
C8 C11 H111 109.3 . . ?
N2 C11 H112 109.3 . . ?
C8 C11 H112 109.3 . . ?
H111 C11 H112 107.9 . . ?
O2 C12 N2 122.7(7) . . ?
O2 C12 C13 118.5(6) . . ?
N2 C12 C13 118.8(6) . . ?
C12 C13 I2 109.9(5) . . ?
C12 C13 H131 109.7 . . ?
I2 C13 H131 109.7 . . ?
C12 C13 H132 109.7 . . ?
I2 C13 H132 109.7 . . ?
H131 C13 H132 108.2 . . ?
C6 O3 O4 108.7(12) . . ?
C6 O3 H3 109.5 . . ?
O3 O4 H4 109.2 . . ?
C6 O5 O6 111.7(6) . . ?
C6 O5 H5 109.0 . . ?
O5 O6 H6 109.3 . . ?
O7 O7 H7 95.9 3_656 . ?

loop_
_geom_bond_atom_site_label_1
_geom_bond_atom_site_label_2
_geom_bond_distance
_geom_bond_site_symmetry_2
_geom_bond_publ_flag
I1 C1 2.147(7) . ?
I2 C13 2.144(7) . ?
N1 C2 1.342(9) . ?
N1 C3 1.464(9) . ?
N1 C7 1.465(9) . ?
N2 C12 1.328(9) . ?
N2 C11 1.453(9) . ?
N2 C10 1.469(9) . ?
O1 C2 1.242(9) . ?
O2 C12 1.232(8) . ?
C1 C2 1.501(10) . ?
C1 H11 0.9900 . ?
C1 H12 0.9900 . ?
C3 C4 1.552(10) . ?
C3 H31 0.9900 . ?
C3 H32 0.9900 . ?
C4 C10 1.518(10) . ?
C4 C5 1.531(11) . ?
C4 C6 1.553(11) . ?
C5 H51 0.9800 . ?
C5 H52 0.9800 . ?
C5 H53 0.9800 . ?
C6 O3 1.389(9) . ?
C6 O5 1.404(9) . ?
C6 C8 1.554(11) . ?
C7 C8 1.523(10) . ?
C7 H71 0.9900 . ?
C7 H72 0.9900 . ?
C8 C11 1.538(10) . ?
C8 C9 1.550(10) . ?
C9 H91 0.9800 . ?
C9 H92 0.9800 . ?
C9 H93 0.9800 . ?
C10 H101 0.9900 . ?
C10 H102 0.9900 . ?
C11 H111 0.9900 . ?
C11 H112 0.9900 . ?
C12 C13 1.522(10) . ?
C13 H131 0.9900 . ?
C13 H132 0.9900 . ?
O3 O4 1.493(10) . ?
O3 H3 0.8405 . ?
O4 H4 0.8401 . ?
O5 O6 1.411(7) . ?
O5 H5 0.8399 . ?
O6 H6 0.8397 . ?
O7 O7 1.475(10) 3_656 ?
O7 H7 0.8500 . ?

loop_
_geom_hbond_atom_site_label_D
_geom_hbond_atom_site_label_H
_geom_hbond_atom_site_label_A
_geom_hbond_distance_DH
_geom_hbond_distance_HA
_geom_hbond_distance_DA
_geom_hbond_angle_DHA
_geom_hbond_site_symmetry_A
O7 H7 O1 0.85 1.78 2.620(8) 171.7 .
O4 H4 O2 0.84 1.95 2.74(2) 157.3 1_565
O6 H6 O2 0.84 1.86 2.695(9) 176.4 1_565
O3 H3 O7 0.84 2.04 2.798(8) 150.1 1_565

loop_
_geom_torsion_atom_site_label_1
_geom_torsion_atom_site_label_2
_geom_torsion_atom_site_label_3
_geom_torsion_atom_site_label_4
_geom_torsion
_geom_torsion_site_symmetry_1
_geom_torsion_site_symmetry_2
_geom_torsion_site_symmetry_3
_geom_torsion_site_symmetry_4
_geom_torsion_publ_flag
C3 N1 C2 O1 -179.0(6) . . . . ?
C7 N1 C2 O1 2.5(10) . . . . ?
C3 N1 C2 C1 1.7(10) . . . . ?
C7 N1 C2 C1 -176.7(6) . . . . ?
I1 C1 C2 O1 -105.3(7) . . . . ?
I1 C1 C2 N1 73.9(7) . . . . ?
C2 N1 C3 C4 131.3(7) . . . . ?
C7 N1 C3 C4 -50.2(8) . . . . ?
N1 C3 C4 C10 -63.1(8) . . . . ?
N1 C3 C4 C5 178.3(6) . . . . ?
N1 C3 C4 C6 56.2(8) . . . . ?
C10 C4 C6 O3 -178.5(6) . . . . ?
C5 C4 C6 O3 -55.9(8) . . . . ?
C3 C4 C6 O3 60.7(8) . . . . ?
C10 C4 C6 O5 -53.4(8) . . . . ?
C5 C4 C6 O5 69.2(8) . . . . ?
C3 C4 C6 O5 -174.2(6) . . . . ?
C10 C4 C6 C8 58.2(8) . . . . ?
C5 C4 C6 C8 -179.2(6) . . . . ?
C3 C4 C6 C8 -62.6(7) . . . . ?
C2 N1 C7 C8 -132.1(7) . . . . ?
C3 N1 C7 C8 49.3(8) . . . . ?
N1 C7 C8 C11 65.2(8) . . . . ?
N1 C7 C8 C9 -177.5(6) . . . . ?
N1 C7 C8 C6 -54.6(8) . . . . ?
O3 C6 C8 C7 -59.0(8) . . . . ?
O5 C6 C8 C7 -175.9(6) . . . . ?
C4 C6 C8 C7 62.4(7) . . . . ?
O3 C6 C8 C11 179.0(6) . . . . ?
O5 C6 C8 C11 62.2(7) . . . . ?
C4 C6 C8 C11 -59.6(7) . . . . ?
O3 C6 C8 C9 60.5(8) . . . . ?
O5 C6 C8 C9 -56.4(8) . . . . ?
C4 C6 C8 C9 -178.1(6) . . . . ?
C12 N2 C10 C4 -119.3(7) . . . . ?
C11 N2 C10 C4 53.5(8) . . . . ?
C5 C4 C10 N2 179.4(6) . . . . ?
C3 C4 C10 N2 62.9(8) . . . . ?
C6 C4 C10 N2 -54.9(8) . . . . ?
C12 N2 C11 C8 117.7(8) . . . . ?
C10 N2 C11 C8 -54.6(8) . . . . ?
C7 C8 C11 N2 -61.7(8) . . . . ?
C9 C8 C11 N2 -179.6(7) . . . . ?
C6 C8 C11 N2 57.9(8) . . . . ?
C11 N2 C12 O2 -172.1(7) . . . . ?
C10 N2 C12 O2 -0.2(10) . . . . ?
C11 N2 C12 C13 8.6(10) . . . . ?
C10 N2 C12 C13 -179.6(6) . . . . ?
O2 C12 C13 I2 -102.2(6) . . . . ?
N2 C12 C13 I2 77.2(7) . . . . ?
O5 C6 O3 O4 -66.6(12) . . . . ?
C4 C6 O3 O4 61.8(12) . . . . ?
C8 C6 O3 O4 -177.6(11) . . . . ?
O3 C6 O5 O6 67.2(9) . . . . ?
C4 C6 O5 O6 -57.7(8) . . . . ?
C8 C6 O5 O6 -173.9(6) . . . . ?
